data_7716162
loop_
_publ_author_name
'Manu Manohar, Ezhava'
'Roy, Soumalya'
'Li, Xiao-Lei'
'Tothadi, Srinu'
'Mok, Jun-Gwi'
'Tang, Jinkui'
'Herchel, Radovan'
'Lee, Junseong'
'Dey, Atanu'
'Das, Sourav'

_publ_section_title
;
 Halide mediated modulation of magnetic interaction and anisotropy in
 dimeric Co(II) complexes.
;
_journal_issue 25
_journal_name_full 'Dalton transactions (Cambridge, England : 2003)'
_journal_page_first 10499
_journal_page_last 10510
_journal_paper_doi 10.1039/d4dt00927d
_journal_volume 53
_journal_year 2024
_chemical_formula_moiety 'C21 H17 Br2 Co2 N4 O3, H2 O'
_chemical_formula_sum 'C21 H19 Br2 Co2 N4 O4'
_chemical_formula_weight 669.08
_space_group_crystal_system monoclinic
_space_group_IT_number 14
_space_group_name_Hall '-P 2yn'
_space_group_name_H-M_alt 'P 1 21/n 1'
_atom_sites_solution_hydrogens mixed
_audit_creation_date 2024-05-09
_audit_creation_method
;
Olex2 1.2
(compiled 2018.05.29 svn.r3508 for OlexSys, GUI svn.r5506)
;
_audit_update_record
;
2024-05-13 deposited with the CCDC.	2024-05-23 downloaded from the CCDC.
;
_cell_angle_alpha 90
_cell_angle_beta 93.729(2)
_cell_angle_gamma 90
_cell_formula_units_Z 4
_cell_length_a 12.3152(7)
_cell_length_b 14.3406(8)
_cell_length_c 13.8984(7)
_cell_measurement_reflns_used 9985
_cell_measurement_temperature 105.00
_cell_measurement_theta_max 66.45
_cell_measurement_theta_min 4.43
_cell_volume 2449.4(2)
_computing_cell_refinement 'SAINT V8.38A (?, 2016)'
_computing_data_reduction 'SAINT V8.38A (?, 2016)'
_computing_molecular_graphics 'Olex2 (Dolomanov et al., 2009)'
_computing_publication_material 'Olex2 (Dolomanov et al., 2009)'
_computing_structure_refinement 'ShelXL (Sheldrick, 2015)'
_computing_structure_solution 'SHELXT 2014/5 (Sheldrick, 2014)'
_diffrn_ambient_temperature 105.0
_diffrn_measured_fraction_theta_full 0.995
_diffrn_measured_fraction_theta_max 0.995
_diffrn_measurement_device_type 'Bruker APEX-II CCD'
_diffrn_measurement_method '\f and \w scans'
_diffrn_radiation_type CuK\a
_diffrn_radiation_wavelength 1.54178
_diffrn_reflns_av_R_equivalents 0.0648
_diffrn_reflns_av_unetI/netI 0.0351
_diffrn_reflns_Laue_measured_fraction_full 0.995
_diffrn_reflns_Laue_measured_fraction_max 0.995
_diffrn_reflns_limit_h_max 14
_diffrn_reflns_limit_h_min -14
_diffrn_reflns_limit_k_max 17
_diffrn_reflns_limit_k_min -17
_diffrn_reflns_limit_l_max 16
_diffrn_reflns_limit_l_min -16
_diffrn_reflns_number 45670
_diffrn_reflns_point_group_measured_fraction_full 0.995
_diffrn_reflns_point_group_measured_fraction_max 0.995
_diffrn_reflns_theta_full 66.670
_diffrn_reflns_theta_max 66.670
_diffrn_reflns_theta_min 4.435
_exptl_absorpt_coefficient_mu 14.732
_exptl_absorpt_correction_T_max 0.7528
_exptl_absorpt_correction_T_min 0.3375
_exptl_absorpt_correction_type multi-scan
_exptl_absorpt_process_details
'SADABS-2016/2 (Bruker,2016/2) was used for absorption correction. wR2(int) was 0.1397 before and 0.0733 after correction. The Ratio of minimum to maximum transmission is 0.4483. The \l/2 correction factor is Not present.'
_exptl_crystal_colour 'clear reddish brown'
_exptl_crystal_colour_lustre clear
_exptl_crystal_colour_modifier reddish
_exptl_crystal_colour_primary brown
_exptl_crystal_density_diffrn 1.814
_exptl_crystal_description block
_exptl_crystal_F_000 1316
_exptl_crystal_size_max 0.4
_exptl_crystal_size_mid 0.2
_exptl_crystal_size_min 0.18
_refine_diff_density_max 1.245
_refine_diff_density_min -2.096
_refine_diff_density_rms 0.175
_refine_ls_extinction_coef 0.0031(3)
_refine_ls_extinction_expression Fc^*^=kFc[1+0.001xFc^2^\l^3^/sin(2\q)]^-1/4^
_refine_ls_extinction_method 'SHELXL-2018/3 (Sheldrick 2018)'
_refine_ls_goodness_of_fit_ref 1.083
_refine_ls_hydrogen_treatment constr
_refine_ls_matrix_type full
_refine_ls_number_parameters 304
_refine_ls_number_reflns 4319
_refine_ls_number_restraints 0
_refine_ls_restrained_S_all 1.083
_refine_ls_R_factor_all 0.0711
_refine_ls_R_factor_gt 0.0667
_refine_ls_shift/su_max 0.000
_refine_ls_shift/su_mean 0.000
_refine_ls_structure_factor_coef Fsqd
_refine_ls_weighting_details 'w=1/[\s^2^(Fo^2^)+(0.1038P)^2^+15.6565P] where P=(Fo^2^+2Fc^2^)/3'
_refine_ls_weighting_scheme calc
_refine_ls_wR_factor_gt 0.1860
_refine_ls_wR_factor_ref 0.1899
_reflns_Friedel_coverage 0.000
_reflns_number_gt 3961
_reflns_number_total 4319
_reflns_threshold_expression 'I > 2\s(I)'
_cod_data_source_file d4dt00927d2.cif
_cod_data_source_block 2
_cod_depositor_comments 'Adding full bibliography for 7716161--7716163.cif.'
_cod_database_code 7716162
_shelx_shelxl_version_number 2018/3
_shelx_space_group_comment
;
The symmetry employed for this shelxl refinement is uniquely defined
by the following loop, which should always be used as a source of
symmetry information in preference to the above space-group names.
They are only intended as comments.
;
_shelx_estimated_absorpt_t_max 0.177
_shelx_estimated_absorpt_t_min 0.067
_olex2_refinement_description
;
1. Fixed Uiso
 At 1.2 times of:
  All C(H) groups
 At 1.5 times of:
  All C(H,H,H) groups, All O(H) groups, All O(H,H) groups
2.a Free rotating group:
 O5(H5A,H5B)
2.b Aromatic/amide H refined with riding coordinates:
 C18(H18), C2(H2), C5(H5), C13(H13), C4(H4), C7(H7), C3(H3A), C17(H17),
 C15(H15), C11(H11), C9(H9), C10(H10), C16(H16)
2.c Idealised Me refined as rotating group:
 C21(H21A,H21B,H21C)
2.d Idealised tetrahedral OH refined as rotating group:
 O3(H3)
;
_olex2_submission_special_instructions 'No special instructions were received'

loop_
_space_group_symop_operation_xyz
'x, y, z'
'-x+1/2, y+1/2, -z+1/2'
'-x, -y, -z'
'x-1/2, -y-1/2, z-1/2'

loop_
_atom_site_label
_atom_site_type_symbol
_atom_site_fract_x
_atom_site_fract_y
_atom_site_fract_z
_atom_site_U_iso_or_equiv
_atom_site_adp_type
_atom_site_occupancy
_atom_site_site_symmetry_order
_atom_site_calc_flag
_atom_site_refinement_flags_posn
_atom_site_refinement_flags_adp
_atom_site_refinement_flags_occupancy
_atom_site_disorder_assembly
_atom_site_disorder_group
Br2 Br 0.88131(7) 0.11673(6) 0.37636(6) 0.0422(3) Uani 1 1 d . . . . .
Co1 Co 0.62441(8) 0.36481(7) 0.32515(7) 0.0208(3) Uani 1 1 d . . . . .
Co2 Co 0.86452(8) 0.28026(7) 0.37262(7) 0.0223(3) Uani 1 1 d . . . . .
O2 O 0.7764(4) 0.3298(3) 0.2640(3) 0.0281(10) Uani 1 1 d . . . . .
O3 O 0.6746(4) 0.5105(3) 0.3356(3) 0.0288(10) Uani 1 1 d . . . . .
H3 H 0.658922 0.537367 0.282870 0.043 Uiso 1 1 calc GR . . . .
O1 O 0.7475(4) 0.3359(3) 0.4396(3) 0.0281(10) Uani 1 1 d . . . . .
N2 N 0.4584(4) 0.4041(4) 0.2923(4) 0.0238(11) Uani 1 1 d . . . . .
N1 N 0.5454(4) 0.3775(4) 0.4635(4) 0.0234(11) Uani 1 1 d . . . . .
C18 C 0.8783(6) 0.3158(4) 0.1241(5) 0.0282(14) Uani 1 1 d . . . . .
H18 H 0.942061 0.297000 0.161300 0.034 Uiso 1 1 calc R . . . .
C19 C 0.7825(5) 0.3340(4) 0.1691(4) 0.0244(13) Uani 1 1 d . . . . .
N4 N 0.5843(5) 0.2200(4) 0.3229(4) 0.0288(12) Uani 1 1 d . . . . .
O5 O 0.8884(5) 0.5448(5) 0.3884(5) 0.0576(17) Uani 1 1 d . . . . .
H5A H 0.916516 0.569086 0.441677 0.086 Uiso 1 1 d G . . . .
H5B H 0.873275 0.588827 0.346566 0.086 Uiso 1 1 d G . . . .
C14 C 0.6885(5) 0.3590(4) 0.1124(5) 0.0240(13) Uani 1 1 d . . . . .
C2 C 0.7899(6) 0.3059(5) 0.6076(5) 0.0294(14) Uani 1 1 d . . . . .
H2 H 0.862928 0.289963 0.596711 0.035 Uiso 1 1 calc R . . . .
C5 C 0.5757(6) 0.3544(5) 0.6426(5) 0.0292(14) Uani 1 1 d . . . . .
H5 H 0.503354 0.371774 0.654579 0.035 Uiso 1 1 calc R . . . .
C6 C 0.6106(5) 0.3564(5) 0.5475(5) 0.0253(13) Uani 1 1 d . . . . .
C8 C 0.3912(5) 0.4153(4) 0.3643(5) 0.0258(13) Uani 1 1 d . . . . .
C13 C 0.5017(6) 0.3986(5) 0.1312(5) 0.0280(14) Uani 1 1 d . . . . .
H13 H 0.485008 0.404335 0.063735 0.034 Uiso 1 1 calc R . . . .
C1 C 0.7175(5) 0.3327(5) 0.5308(5) 0.0258(13) Uani 1 1 d . . . . .
C4 C 0.6470(6) 0.3272(5) 0.7174(5) 0.0315(15) Uani 1 1 d . . . . .
H4 H 0.623758 0.324878 0.781215 0.038 Uiso 1 1 calc R . . . .
C7 C 0.4449(5) 0.3995(4) 0.4601(5) 0.0264(14) Uani 1 1 d . . . . .
H7 H 0.406642 0.405317 0.516926 0.032 Uiso 1 1 calc R . . . .
C3 C 0.7535(6) 0.3029(5) 0.6996(5) 0.0313(15) Uani 1 1 d . . . . .
H3A H 0.802057 0.283967 0.751814 0.038 Uiso 1 1 calc R . . . .
C12 C 0.4201(5) 0.4147(4) 0.2010(5) 0.0273(14) Uani 1 1 d . . . . .
C20 C 0.5813(6) 0.1419(5) 0.3326(5) 0.0297(15) Uani 1 1 d . . . . .
C17 C 0.8802(6) 0.3251(5) 0.0253(5) 0.0328(16) Uani 1 1 d . . . . .
H17 H 0.945725 0.313565 -0.005232 0.039 Uiso 1 1 calc R . . . .
C15 C 0.6925(6) 0.3689(5) 0.0111(5) 0.0328(15) Uani 1 1 d . . . . .
H15 H 0.629521 0.387548 -0.027141 0.039 Uiso 1 1 calc R . . . .
C11 C 0.3120(6) 0.4374(5) 0.1767(5) 0.0335(15) Uani 1 1 d . . . . .
H11 H 0.286096 0.445077 0.111258 0.040 Uiso 1 1 calc R . . . .
C21 C 0.5791(7) 0.0411(5) 0.3476(6) 0.0432(18) Uani 1 1 d . . . . .
H21A H 0.570087 0.009497 0.285084 0.065 Uiso 1 1 calc GR . . . .
H21B H 0.518145 0.025045 0.386454 0.065 Uiso 1 1 calc GR . . . .
H21C H 0.647511 0.021169 0.381343 0.065 Uiso 1 1 calc GR . . . .
C9 C 0.2824(5) 0.4375(5) 0.3454(6) 0.0339(16) Uani 1 1 d . . . . .
H9 H 0.235706 0.445138 0.396637 0.041 Uiso 1 1 calc R . . . .
C10 C 0.2431(6) 0.4484(5) 0.2511(6) 0.0369(16) Uani 1 1 d . . . . .
H10 H 0.168659 0.463454 0.236822 0.044 Uiso 1 1 calc R . . . .
C16 C 0.7863(7) 0.3515(6) -0.0303(5) 0.0380(17) Uani 1 1 d . . . . .
H16 H 0.788777 0.357294 -0.098263 0.046 Uiso 1 1 calc R . . . .
Br1 Br 1.03317(9) 0.35036(10) 0.40684(10) 0.0787(5) Uani 1 1 d . . . . .
N0AA N 0.5977(4) 0.3761(4) 0.1663(4) 0.0239(11) Uani 1 1 d . . . . .

loop_
_atom_site_aniso_label
_atom_site_aniso_U_11
_atom_site_aniso_U_22
_atom_site_aniso_U_33
_atom_site_aniso_U_23
_atom_site_aniso_U_13
_atom_site_aniso_U_12
Br2 0.0510(5) 0.0379(5) 0.0369(5) -0.0037(3) -0.0042(4) 0.0069(3)
Co1 0.0221(5) 0.0235(5) 0.0175(5) 0.0014(4) 0.0073(4) 0.0026(4)
Co2 0.0201(5) 0.0291(6) 0.0182(5) -0.0023(4) 0.0055(4) 0.0030(4)
O2 0.027(2) 0.041(3) 0.018(2) 0.0013(19) 0.0072(17) 0.010(2)
O3 0.034(2) 0.032(2) 0.022(2) 0.0000(19) 0.0103(19) -0.0024(19)
O1 0.030(2) 0.037(3) 0.018(2) -0.0004(18) 0.0111(18) 0.006(2)
N2 0.024(3) 0.023(3) 0.025(3) 0.000(2) 0.005(2) -0.003(2)
N1 0.030(3) 0.019(3) 0.023(3) -0.001(2) 0.013(2) -0.001(2)
C18 0.037(4) 0.024(3) 0.025(3) -0.001(3) 0.012(3) 0.008(3)
C19 0.035(3) 0.019(3) 0.020(3) 0.002(2) 0.008(3) 0.001(2)
N4 0.030(3) 0.029(3) 0.029(3) 0.002(2) 0.012(2) 0.003(2)
O5 0.052(4) 0.059(4) 0.059(4) 0.003(3) -0.016(3) -0.020(3)
C14 0.030(3) 0.024(3) 0.018(3) -0.003(2) 0.004(2) 0.001(2)
C2 0.035(4) 0.031(4) 0.023(3) 0.000(3) 0.005(3) 0.006(3)
C5 0.031(3) 0.029(3) 0.029(4) -0.002(3) 0.012(3) -0.006(3)
C6 0.029(3) 0.027(3) 0.021(3) -0.001(2) 0.011(3) -0.003(3)
C8 0.025(3) 0.021(3) 0.033(4) 0.003(3) 0.010(3) -0.002(2)
C13 0.034(4) 0.026(3) 0.024(3) 0.001(3) 0.005(3) -0.001(3)
C1 0.033(3) 0.025(3) 0.020(3) 0.000(2) 0.007(3) 0.001(3)
C4 0.045(4) 0.026(3) 0.024(3) -0.004(3) 0.013(3) -0.007(3)
C7 0.026(3) 0.022(3) 0.033(4) 0.000(3) 0.014(3) -0.002(2)
C3 0.044(4) 0.031(3) 0.019(3) 0.002(3) 0.006(3) 0.002(3)
C12 0.027(3) 0.023(3) 0.032(4) 0.000(3) 0.002(3) 0.000(3)
C20 0.030(4) 0.031(4) 0.029(4) 0.001(3) 0.009(3) 0.001(3)
C17 0.047(4) 0.029(4) 0.024(3) -0.004(3) 0.017(3) 0.007(3)
C15 0.039(4) 0.036(4) 0.024(3) -0.003(3) 0.001(3) 0.003(3)
C11 0.031(3) 0.030(4) 0.039(4) 0.006(3) -0.002(3) -0.003(3)
C21 0.050(5) 0.028(4) 0.053(5) 0.009(3) 0.008(4) -0.007(3)
C9 0.025(3) 0.033(4) 0.044(4) -0.001(3) 0.013(3) -0.001(3)
C10 0.023(3) 0.032(4) 0.056(5) 0.000(3) 0.004(3) 0.001(3)
C16 0.054(5) 0.046(4) 0.015(3) -0.005(3) 0.010(3) 0.004(4)
Br1 0.0469(6) 0.0981(9) 0.0932(9) -0.0418(7) 0.0215(6) -0.0227(6)
N0AA 0.028(3) 0.024(3) 0.020(3) -0.001(2) 0.006(2) -0.001(2)

loop_
_atom_type_symbol
_atom_type_description
_atom_type_scat_dispersion_real
_atom_type_scat_dispersion_imag
_atom_type_scat_source
C C 0.0181 0.0091 'International Tables Vol C Tables 4.2.6.8 and 6.1.1.4'
H H 0.0000 0.0000 'International Tables Vol C Tables 4.2.6.8 and 6.1.1.4'
Br Br -0.6763 1.2805 'International Tables Vol C Tables 4.2.6.8 and 6.1.1.4'
Co Co -2.3653 3.6143 'International Tables Vol C Tables 4.2.6.8 and 6.1.1.4'
N N 0.0311 0.0180 'International Tables Vol C Tables 4.2.6.8 and 6.1.1.4'
O O 0.0492 0.0322 'International Tables Vol C Tables 4.2.6.8 and 6.1.1.4'

loop_
_geom_angle_atom_site_label_1
_geom_angle_atom_site_label_2
_geom_angle_atom_site_label_3
_geom_angle
_geom_angle_site_symmetry_1
_geom_angle_site_symmetry_3
_geom_angle_publ_flag
O2 Co1 O3 90.00(18) . . ?
O2 Co1 O1 70.26(16) . . ?
O2 Co1 N1 143.00(19) . . ?
O2 Co1 N0AA 72.65(18) . . ?
O3 Co1 N1 90.11(17) . . ?
O3 Co1 N0AA 91.12(18) . . ?
O1 Co1 O3 87.27(18) . . ?
O1 Co1 N1 72.79(18) . . ?
O1 Co1 N0AA 142.87(18) . . ?
N2 Co1 O2 144.63(19) . . ?
N2 Co1 O3 91.44(19) . . ?
N2 Co1 O1 145.10(18) . . ?
N2 Co1 N1 72.3(2) . . ?
N2 Co1 N0AA 72.0(2) . . ?
N4 Co1 O2 88.5(2) . . ?
N4 Co1 O3 175.8(2) . . ?
N4 Co1 O1 88.6(2) . . ?
N4 Co1 N2 92.0(2) . . ?
N4 Co1 N1 88.8(2) . . ?
N4 Co1 N0AA 92.1(2) . . ?
N0AA Co1 N1 144.3(2) . . ?
O2 Co2 Br2 115.23(15) . . ?
O2 Co2 O1 80.05(19) . . ?
O2 Co2 Br1 116.64(16) . . ?
O1 Co2 Br2 117.81(15) . . ?
O1 Co2 Br1 113.91(15) . . ?
Br1 Co2 Br2 110.46(6) . . ?
Co2 O2 Co1 103.53(19) . . ?
C19 O2 Co1 119.1(4) . . ?
C19 O2 Co2 136.6(4) . . ?
Co1 O3 H3 109.5 . . ?
Co2 O1 Co1 103.45(19) . . ?
C1 O1 Co1 118.5(4) . . ?
C1 O1 Co2 134.3(4) . . ?
C8 N2 Co1 119.8(4) . . ?
C12 N2 Co1 120.4(4) . . ?
C12 N2 C8 119.7(6) . . ?
C6 N1 Co1 116.4(4) . . ?
C7 N1 Co1 117.8(5) . . ?
C7 N1 C6 125.8(6) . . ?
C19 C18 H18 120.1 . . ?
C17 C18 H18 120.1 . . ?
C17 C18 C19 119.7(7) . . ?
O2 C19 C18 122.8(6) . . ?
O2 C19 C14 118.0(6) . . ?
C18 C19 C14 119.2(6) . . ?
C20 N4 Co1 166.6(6) . . ?
H5A O5 H5B 109.5 . . ?
C19 C14 C15 120.1(6) . . ?
C19 C14 N0AA 113.7(5) . . ?
N0AA C14 C15 126.2(6) . . ?
C1 C2 H2 120.5 . . ?
C3 C2 H2 120.5 . . ?
C3 C2 C1 119.0(6) . . ?
C6 C5 H5 120.2 . . ?
C4 C5 H5 120.2 . . ?
C4 C5 C6 119.6(6) . . ?
N1 C6 C5 126.0(6) . . ?
C1 C6 N1 114.1(5) . . ?
C1 C6 C5 119.8(6) . . ?
N2 C8 C7 113.1(5) . . ?
N2 C8 C9 121.3(6) . . ?
C9 C8 C7 125.5(6) . . ?
C12 C13 H13 121.9 . . ?
N0AA C13 H13 121.9 . . ?
N0AA C13 C12 116.2(6) . . ?
O1 C1 C2 121.9(6) . . ?
O1 C1 C6 118.0(6) . . ?
C6 C1 C2 120.1(6) . . ?
C5 C4 H4 120.0 . . ?
C5 C4 C3 119.9(6) . . ?
C3 C4 H4 120.0 . . ?
N1 C7 C8 116.9(6) . . ?
N1 C7 H7 121.5 . . ?
C8 C7 H7 121.5 . . ?
C2 C3 C4 121.4(7) . . ?
C2 C3 H3A 119.3 . . ?
C4 C3 H3A 119.3 . . ?
N2 C12 C13 113.5(6) . . ?
N2 C12 C11 122.1(6) . . ?
C11 C12 C13 124.4(6) . . ?
N4 C20 C21 178.5(8) . . ?
C18 C17 H17 119.7 . . ?
C18 C17 C16 120.5(6) . . ?
C16 C17 H17 119.7 . . ?
C14 C15 H15 120.3 . . ?
C16 C15 C14 119.5(7) . . ?
C16 C15 H15 120.3 . . ?
C12 C11 H11 121.1 . . ?
C10 C11 C12 117.9(7) . . ?
C10 C11 H11 121.1 . . ?
C20 C21 H21A 109.5 . . ?
C20 C21 H21B 109.5 . . ?
C20 C21 H21C 109.5 . . ?
H21A C21 H21B 109.5 . . ?
H21A C21 H21C 109.5 . . ?
H21B C21 H21C 109.5 . . ?
C8 C9 H9 120.6 . . ?
C10 C9 C8 118.8(6) . . ?
C10 C9 H9 120.6 . . ?
C11 C10 H10 119.9 . . ?
C9 C10 C11 120.2(6) . . ?
C9 C10 H10 119.9 . . ?
C17 C16 H16 119.5 . . ?
C15 C16 C17 120.9(6) . . ?
C15 C16 H16 119.5 . . ?
C14 N0AA Co1 116.4(4) . . ?
C13 N0AA Co1 117.9(4) . . ?
C13 N0AA C14 125.7(6) . . ?

loop_
_geom_bond_atom_site_label_1
_geom_bond_atom_site_label_2
_geom_bond_distance
_geom_bond_site_symmetry_2
_geom_bond_publ_flag
Br2 Co2 2.3544(13) . ?
Co1 O2 2.164(4) . ?
Co1 O3 2.181(5) . ?
Co1 O1 2.165(5) . ?
Co1 N2 2.141(5) . ?
Co1 N1 2.219(5) . ?
Co1 N4 2.134(6) . ?
Co1 N0AA 2.217(5) . ?
Co2 O2 1.936(4) . ?
Co2 O1 1.938(4) . ?
Co2 Br1 2.3286(14) . ?
O2 C19 1.327(8) . ?
O3 H3 0.8400 . ?
O1 C1 1.344(8) . ?
N2 C8 1.348(8) . ?
N2 C12 1.335(9) . ?
N1 C6 1.406(9) . ?
N1 C7 1.275(9) . ?
C18 H18 0.9500 . ?
C18 C19 1.395(9) . ?
C18 C17 1.382(9) . ?
C19 C14 1.404(9) . ?
N4 C20 1.129(9) . ?
O5 H5A 0.8699 . ?
O5 H5B 0.8701 . ?
C14 C15 1.419(9) . ?
C14 N0AA 1.407(8) . ?
C2 H2 0.9500 . ?
C2 C1 1.399(10) . ?
C2 C3 1.383(9) . ?
C5 H5 0.9500 . ?
C5 C6 1.416(9) . ?
C5 C4 1.373(10) . ?
C6 C1 1.395(9) . ?
C8 C7 1.465(10) . ?
C8 C9 1.386(10) . ?
C13 H13 0.9500 . ?
C13 C12 1.460(9) . ?
C13 N0AA 1.290(9) . ?
C4 H4 0.9500 . ?
C4 C3 1.394(10) . ?
C7 H7 0.9500 . ?
C3 H3A 0.9500 . ?
C12 C11 1.390(10) . ?
C20 C21 1.461(10) . ?
C17 H17 0.9500 . ?
C17 C16 1.401(11) . ?
C15 H15 0.9500 . ?
C15 C16 1.347(11) . ?
C11 H11 0.9500 . ?
C11 C10 1.389(11) . ?
C21 H21A 0.9800 . ?
C21 H21B 0.9800 . ?
C21 H21C 0.9800 . ?
C9 H9 0.9500 . ?
C9 C10 1.376(11) . ?
C10 H10 0.9500 . ?
C16 H16 0.9500 . ?

loop_
_geom_torsion_atom_site_label_1
_geom_torsion_atom_site_label_2
_geom_torsion_atom_site_label_3
_geom_torsion_atom_site_label_4
_geom_torsion
_geom_torsion_site_symmetry_1
_geom_torsion_site_symmetry_2
_geom_torsion_site_symmetry_3
_geom_torsion_site_symmetry_4
_geom_torsion_publ_flag
Co1 O2 C19 C18 177.7(5) . . . . ?
Co1 O2 C19 C14 -1.6(8) . . . . ?
Co1 O1 C1 C2 173.9(5) . . . . ?
Co1 O1 C1 C6 -5.6(8) . . . . ?
Co1 N2 C8 C7 0.9(7) . . . . ?
Co1 N2 C8 C9 -177.8(5) . . . . ?
Co1 N2 C12 C13 -0.9(7) . . . . ?
Co1 N2 C12 C11 178.0(5) . . . . ?
Co1 N1 C6 C5 -176.0(5) . . . . ?
Co1 N1 C6 C1 1.6(7) . . . . ?
Co1 N1 C7 C8 -0.6(7) . . . . ?
Co2 O2 C19 C18 -14.4(10) . . . . ?
Co2 O2 C19 C14 166.4(5) . . . . ?
Co2 O1 C1 C2 19.9(10) . . . . ?
Co2 O1 C1 C6 -159.7(5) . . . . ?
O2 C19 C14 C15 176.9(6) . . . . ?
O2 C19 C14 N0AA -0.3(8) . . . . ?
N2 C8 C7 N1 -0.2(8) . . . . ?
N2 C8 C9 C10 -0.1(10) . . . . ?
N2 C12 C11 C10 -0.4(10) . . . . ?
N1 C6 C1 O1 2.5(9) . . . . ?
N1 C6 C1 C2 -177.0(6) . . . . ?
C18 C19 C14 C15 -2.3(9) . . . . ?
C18 C19 C14 N0AA -179.6(6) . . . . ?
C18 C17 C16 C15 0.4(12) . . . . ?
C19 C18 C17 C16 -0.9(10) . . . . ?
C19 C14 C15 C16 1.8(10) . . . . ?
C19 C14 N0AA Co1 2.0(7) . . . . ?
C19 C14 N0AA C13 -178.8(6) . . . . ?
C14 C15 C16 C17 -0.9(12) . . . . ?
C5 C6 C1 O1 -179.7(6) . . . . ?
C5 C6 C1 C2 0.7(10) . . . . ?
C5 C4 C3 C2 0.2(11) . . . . ?
C6 N1 C7 C8 -177.7(6) . . . . ?
C6 C5 C4 C3 0.8(10) . . . . ?
C8 N2 C12 C13 -178.8(6) . . . . ?
C8 N2 C12 C11 0.0(10) . . . . ?
C8 C9 C10 C11 -0.2(11) . . . . ?
C13 C12 C11 C10 178.4(6) . . . . ?
C1 C2 C3 C4 -0.8(10) . . . . ?
C4 C5 C6 N1 176.1(6) . . . . ?
C4 C5 C6 C1 -1.3(10) . . . . ?
C7 N1 C6 C5 1.1(10) . . . . ?
C7 N1 C6 C1 178.7(6) . . . . ?
C7 C8 C9 C10 -178.6(6) . . . . ?
C3 C2 C1 O1 -179.2(6) . . . . ?
C3 C2 C1 C6 0.3(10) . . . . ?
C12 N2 C8 C7 178.9(6) . . . . ?
C12 N2 C8 C9 0.2(9) . . . . ?
C12 C13 N0AA Co1 0.3(8) . . . . ?
C12 C13 N0AA C14 -178.9(6) . . . . ?
C12 C11 C10 C9 0.4(11) . . . . ?
C17 C18 C19 O2 -177.4(6) . . . . ?
C17 C18 C19 C14 1.8(10) . . . . ?
C15 C14 N0AA Co1 -175.1(5) . . . . ?
C15 C14 N0AA C13 4.1(10) . . . . ?
C9 C8 C7 N1 178.4(6) . . . . ?
N0AA C14 C15 C16 178.7(7) . . . . ?
N0AA C13 C12 N2 0.4(9) . . . . ?
N0AA C13 C12 C11 -178.5(6) . . . . ?
